data_1504195
loop_
_publ_author_name
'Cui, Yi'
'Jiang, Hao'
'Li, Zhengtao'
'Wu, Na'
'Yang, Zhen'
'Quan, Junmin'

_publ_section_title
;
 Unexpected regioselectivity in the synthesis of pyranonaphthoquinone via
 the Diels-Alder reaction.
;
_journal_issue 20
_journal_name_full 'Organic letters'
_journal_page_first 4628
_journal_page_last 4631
_journal_paper_doi 10.1021/ol901902v
_journal_volume 11
_journal_year 2009
_chemical_formula_moiety 'C18 H13 F3 O9 S'
_chemical_formula_sum 'C18 H13 F3 O9 S'
_chemical_formula_weight 462.34
_chemical_name_systematic
; 
 ? 
;
_space_group_IT_number 14
_symmetry_cell_setting monoclinic
_symmetry_space_group_name_Hall '-P 2ybc'
_symmetry_space_group_name_H-M 'P 1 21/c 1'
_atom_sites_solution_hydrogens geom
_atom_sites_solution_primary direct
_atom_sites_solution_secondary difmap
_audit_creation_method SHELXL-97
_cell_angle_alpha 90.00
_cell_angle_beta 92.316(16)
_cell_angle_gamma 90.00
_cell_formula_units_Z 16
_cell_length_a 18.964(5)
_cell_length_b 13.633(3)
_cell_length_c 29.823(6)
_cell_measurement_reflns_used 35
_cell_measurement_temperature 295(2)
_cell_measurement_theta_max 12.50
_cell_measurement_theta_min 2.12
_cell_volume 7704(3)
_computing_cell_refinement 'XSCANS (Bruker, 1997)'
_computing_data_collection 'XSCANS (Bruker, 1997)'
_computing_data_reduction 'XSCANS (Bruker, 1997)'
_computing_molecular_graphics 'SHELXTL (Bruker, 1997)'
_computing_publication_material 'SHELXTL (Bruker, 1997)'
_computing_structure_refinement 'SHELXTL (Bruker, 1997)'
_computing_structure_solution 'SHELXTL (Bruker, 1997)'
_diffrn_ambient_temperature 295(2)
_diffrn_measured_fraction_theta_full 0.988
_diffrn_measured_fraction_theta_max 0.988
_diffrn_measurement_device_type 'Bruker P4'
_diffrn_measurement_method '\w scans'
_diffrn_radiation_monochromator graphite
_diffrn_radiation_source 'fine-focus sealed tube'
_diffrn_radiation_type MoK\a
_diffrn_radiation_wavelength 0.71073
_diffrn_reflns_av_R_equivalents 0.0466
_diffrn_reflns_av_sigmaI/netI 0.1136
_diffrn_reflns_limit_h_max 22
_diffrn_reflns_limit_h_min -1
_diffrn_reflns_limit_k_max 16
_diffrn_reflns_limit_k_min -1
_diffrn_reflns_limit_l_max 35
_diffrn_reflns_limit_l_min -35
_diffrn_reflns_number 16043
_diffrn_reflns_theta_full 25.00
_diffrn_reflns_theta_max 25.00
_diffrn_reflns_theta_min 1.95
_diffrn_standards_decay_% 0
_diffrn_standards_interval_count 97
_diffrn_standards_number 3
_exptl_absorpt_coefficient_mu 0.248
_exptl_absorpt_correction_type none
_exptl_crystal_colour yellow
_exptl_crystal_density_diffrn 1.594
_exptl_crystal_density_method 'not measured'
_exptl_crystal_description prism
_exptl_crystal_F_000 3776
_exptl_crystal_size_max 0.5
_exptl_crystal_size_mid 0.3
_exptl_crystal_size_min 0.2
_refine_diff_density_max 0.872
_refine_diff_density_min -0.644
_refine_diff_density_rms 0.068
_refine_ls_extinction_coef 0.00027(3)
_refine_ls_extinction_expression Fc^*^=kFc[1+0.001xFc^2^\l^3^/sin(2\q)]^-1/4^
_refine_ls_extinction_method SHELXL
_refine_ls_goodness_of_fit_ref 1.211
_refine_ls_hydrogen_treatment constr
_refine_ls_matrix_type full
_refine_ls_number_parameters 1118
_refine_ls_number_reflns 13410
_refine_ls_number_restraints 27
_refine_ls_restrained_S_all 1.286
_refine_ls_R_factor_all 0.2491
_refine_ls_R_factor_gt 0.0895
_refine_ls_shift/su_max 0.016
_refine_ls_shift/su_mean 0.000
_refine_ls_structure_factor_coef Fsqd
_refine_ls_weighting_details 'calc w=1/[\s^2^(Fo^2^)+(0.001P)^2^+8.0P] where P=(Fo^2^+2Fc^2^)/3'
_refine_ls_weighting_scheme calc
_refine_ls_wR_factor_gt 0.1604
_refine_ls_wR_factor_ref 0.2147
_reflns_number_gt 3478
_reflns_number_total 13410
_reflns_threshold_expression I>2\s(I)
_cod_data_source_file ol901902v_si_001.cif
_cod_data_source_block yangz-5
_cod_depositor_comments
;
The following automatic conversions were performed:

'_symmetry_cell_setting' value 'Monoclinic' changed to 'monoclinic'
according to /home/saulius/struct/CIF-dictionaries/cif_core.dic
dictionary named 'cif_core.dic' version 2.4.2 from 2011-04-26.

Automatic conversion script
Id: cif_fix_values 1715 2011-07-08 13:25:40Z adriana 
;
_cod_original_sg_symbol_H-M P2(1)/c
_cod_database_code 1504195

loop_
_symmetry_equiv_pos_as_xyz
'x, y, z'
'-x, y+1/2, -z+1/2'
'-x, -y, -z'
'x, -y-1/2, z-1/2'

loop_
_atom_site_label
_atom_site_type_symbol
_atom_site_fract_x
_atom_site_fract_y
_atom_site_fract_z
_atom_site_U_iso_or_equiv
_atom_site_adp_type
_atom_site_occupancy
_atom_site_symmetry_multiplicity
_atom_site_calc_flag
_atom_site_refinement_flags
S1 S 1.11187(7) -0.02930(11) 0.05582(4) 0.1186(6) Uani 1 1 d D
F1 F 1.23891(18) -0.0807(3) 0.06932(12) 0.2384(18) Uani 1 1 d .
F2 F 1.20252(17) 0.0212(3) 0.11616(10) 0.1904(16) Uani 1 1 d .
F3 F 1.22433(17) 0.0683(3) 0.05095(15) 0.249(2) Uani 1 1 d .
O1 O 1.07732(14) 0.0731(2) 0.06771(9) 0.1055(12) Uani 1 1 d D
O2 O 1.0887(2) -0.1076(3) 0.08467(12) 0.1633(16) Uani 1 1 d .
O3 O 1.1135(2) -0.0369(3) 0.00954(9) 0.181(2) Uani 1 1 d .
O4 O 0.85285(13) 0.0177(2) 0.13231(8) 0.0957(11) Uani 1 1 d .
O5 O 0.83746(13) 0.0761(2) 0.21491(8) 0.0879(10) Uani 1 1 d .
O6 O 1.10299(13) 0.2067(2) 0.22415(10) 0.1102(12) Uani 1 1 d .
O7 O 0.99162(13) 0.1696(2) 0.34199(8) 0.0947(11) Uani 1 1 d .
O8 O 0.86444(13) 0.05259(19) 0.31072(8) 0.0824(10) Uani 1 1 d .
O9 O 0.85025(16) -0.0261(2) 0.37454(9) 0.1193(13) Uani 1 1 d .
C1 C 1.1982(2) 0.0020(5) 0.07474(15) 0.157(3) Uani 1 1 d D
C2 C 1.0314(2) 0.0815(3) 0.10580(13) 0.0897(16) Uani 1 1 d .
C3 C 0.9640(2) 0.0446(3) 0.09926(13) 0.0956(17) Uani 1 1 d .
H3A H 0.9488 0.0154 0.0724 0.115 Uiso 1 1 calc R
C4 C 0.9203(2) 0.0535(3) 0.13515(13) 0.0808(15) Uani 1 1 d .
C5 C 0.94408(19) 0.0953(3) 0.17564(12) 0.0761(14) Uani 1 1 d .
C6 C 1.0132(2) 0.1306(3) 0.17915(12) 0.0790(15) Uani 1 1 d .
C7 C 1.0575(2) 0.1250(3) 0.14393(13) 0.0923(17) Uani 1 1 d .
H7A H 1.1031 0.1498 0.1461 0.111 Uiso 1 1 calc R
C8 C 0.8996(2) 0.1036(3) 0.21506(12) 0.0758(14) Uani 1 1 d .
C9 C 0.93126(19) 0.1438(3) 0.25766(12) 0.0722(14) Uani 1 1 d .
C10 C 0.9987(2) 0.1739(3) 0.26160(12) 0.0763(14) Uani 1 1 d .
C11 C 1.0427(2) 0.1718(3) 0.22199(14) 0.0895(16) Uani 1 1 d .
C12 C 0.8839(2) 0.1494(3) 0.29645(12) 0.0774(15) Uani 1 1 d .
H12A H 0.8413 0.1863 0.2876 0.093 Uiso 1 1 calc R
C13 C 0.9191(2) 0.1967(3) 0.33811(12) 0.0859(16) Uani 1 1 d .
H13A H 0.9127 0.2680 0.3384 0.103 Uiso 1 1 calc R
C14 C 1.0321(2) 0.2050(3) 0.30592(13) 0.0967(17) Uani 1 1 d .
H14A H 1.0780 0.1722 0.3086 0.116 Uiso 1 1 calc R
C15 C 0.8823(2) 0.1477(3) 0.37508(13) 0.0965(17) Uani 1 1 d .
H15A H 0.8402 0.1836 0.3825 0.116 Uiso 1 1 calc R
H15B H 0.9130 0.1421 0.4018 0.116 Uiso 1 1 calc R
C16 C 0.8641(2) 0.0491(4) 0.35626(14) 0.0960(17) Uani 1 1 d .
C17 C 0.8302(2) -0.0378(4) 0.09251(13) 0.131(2) Uani 1 1 d .
H17A H 0.7821 -0.0580 0.0951 0.197 Uiso 1 1 calc R
H17B H 0.8597 -0.0946 0.0898 0.197 Uiso 1 1 calc R
H17C H 0.8340 0.0027 0.0664 0.197 Uiso 1 1 calc R
C18 C 1.0464(2) 0.3142(3) 0.30978(16) 0.122(2) Uani 1 1 d .
H18A H 1.0691 0.3281 0.3384 0.184 Uiso 1 1 calc R
H18B H 1.0026 0.3495 0.3070 0.184 Uiso 1 1 calc R
H18C H 1.0765 0.3342 0.2863 0.184 Uiso 1 1 calc R
S2 S 0.43337(9) 0.23496(13) 0.49473(5) 0.1824(7) Uani 1 1 d D
F4 F 0.36069(19) 0.3656(4) 0.53027(15) 0.259(2) Uani 1 1 d .
F5 F 0.44529(18) 0.3273(2) 0.56857(8) 0.1528(14) Uani 1 1 d .
F6 F 0.46334(19) 0.4125(3) 0.51171(10) 0.1933(16) Uani 1 1 d .
O10 O 0.51276(15) 0.2227(3) 0.49460(13) 0.220(2) Uani 1 1 d D
O11 O 0.4029(2) 0.1543(3) 0.51694(11) 0.1874(17) Uani 1 1 d .
O12 O 0.4069(2) 0.2681(4) 0.44969(11) 0.239(2) Uani 1 1 d .
O13 O 0.69428(14) 0.1067(2) 0.40519(8) 0.0924(10) Uani 1 1 d .
O14 O 0.73262(14) 0.20748(19) 0.33491(8) 0.0891(10) Uani 1 1 d .
O15 O 0.54742(16) 0.4866(2) 0.37326(10) 0.1232(13) Uani 1 1 d .
O16 O 0.70347(15) 0.54559(18) 0.28281(9) 0.0922(10) Uani 1 1 d .
O17 O 0.80683(13) 0.37464(19) 0.29753(8) 0.0831(10) Uani 1 1 d .
O18 O 0.90485(15) 0.4535(2) 0.28046(11) 0.1247(13) Uani 1 1 d .
C19 C 0.4259(3) 0.3416(3) 0.52625(15) 0.133(2) Uani 1 1 d D
C20 C 0.5484(2) 0.2379(4) 0.45257(13) 0.1190(19) Uani 1 1 d D
C21 C 0.5963(2) 0.1659(3) 0.44649(14) 0.0978(17) Uani 1 1 d .
H21A H 0.5969 0.1104 0.4646 0.117 Uiso 1 1 calc R
C22 C 0.6449(2) 0.1756(3) 0.41280(12) 0.0758(14) Uani 1 1 d .
C23 C 0.64359(19) 0.2590(3) 0.38346(12) 0.0690(13) Uani 1 1 d .
C24 C 0.5933(2) 0.3296(3) 0.39261(13) 0.0773(14) Uani 1 1 d .
C25 C 0.5466(2) 0.3223(3) 0.42679(14) 0.1109(19) Uani 1 1 d .
H25A H 0.5149 0.3726 0.4323 0.133 Uiso 1 1 calc R
C26 C 0.69011(19) 0.2692(3) 0.34607(12) 0.0691(13) Uani 1 1 d .
C27 C 0.68537(19) 0.3625(3) 0.32042(12) 0.0681(13) Uani 1 1 d .
C28 C 0.6395(2) 0.4337(3) 0.32878(12) 0.0751(14) Uani 1 1 d .
C29 C 0.5896(2) 0.4210(3) 0.36544(14) 0.0891(16) Uani 1 1 d .
C30 C 0.7330(2) 0.3725(3) 0.28123(12) 0.0738(14) Uani 1 1 d .
H30A H 0.7258 0.3159 0.2613 0.089 Uiso 1 1 calc R
C31 C 0.7203(2) 0.4665(3) 0.25428(12) 0.0802(15) Uani 1 1 d .
H31A H 0.6857 0.4579 0.2293 0.096 Uiso 1 1 calc R
C32 C 0.6392(2) 0.5301(3) 0.30366(13) 0.0865(16) Uani 1 1 d .
H32A H 0.6354 0.5819 0.3262 0.104 Uiso 1 1 calc R
C33 C 0.7949(2) 0.4885(3) 0.23836(13) 0.0986(17) Uani 1 1 d .
H33A H 0.8017 0.4603 0.2090 0.118 Uiso 1 1 calc R
H33B H 0.8033 0.5586 0.2370 0.118 Uiso 1 1 calc R
C34 C 0.8429(2) 0.4411(3) 0.27325(15) 0.0966(17) Uani 1 1 d .
C35 C 0.5746(2) 0.5409(3) 0.27119(14) 0.1135(19) Uani 1 1 d .
H35A H 0.5760 0.6038 0.2568 0.170 Uiso 1 1 calc R
H35B H 0.5323 0.5356 0.2876 0.170 Uiso 1 1 calc R
H35C H 0.5754 0.4901 0.2489 0.170 Uiso 1 1 calc R
C36 C 0.7041(2) 0.0289(3) 0.43730(13) 0.1164(19) Uani 1 1 d .
H36A H 0.7401 -0.0149 0.4276 0.175 Uiso 1 1 calc R
H36B H 0.6607 -0.0064 0.4398 0.175 Uiso 1 1 calc R
H36C H 0.7182 0.0561 0.4660 0.175 Uiso 1 1 calc R
S3 S 0.30516(8) 0.01469(12) 0.40476(5) 0.1368(6) Uani 1 1 d D
F7 F 0.2701(2) 0.1634(3) 0.36397(16) 0.334(3) Uani 1 1 d D
F8 F 0.18391(19) 0.0846(4) 0.39032(16) 0.258(2) Uani 1 1 d .
F9 F 0.2517(2) 0.1694(3) 0.43449(18) 0.379(3) Uani 1 1 d .
O19 O 0.30156(19) -0.0352(3) 0.36211(10) 0.1666(17) Uani 1 1 d D
O20 O 0.2844(2) -0.0288(4) 0.44517(12) 0.250(2) Uani 1 1 d .
O21 O 0.37734(16) 0.0682(3) 0.41377(10) 0.1454(14) Uani 1 1 d .
O22 O 0.50946(13) 0.2295(2) 0.30171(9) 0.0877(10) Uani 1 1 d .
O23 O 0.61811(13) 0.13749(19) 0.27111(9) 0.0895(10) Uani 1 1 d .
O24 O 0.56722(18) -0.1684(2) 0.37631(11) 0.1401(14) Uani 1 1 d .
O25 O 0.70117(16) -0.2014(2) 0.26943(11) 0.1183(13) Uani 1 1 d .
O26 O 0.66693(13) -0.02476(19) 0.21344(9) 0.0897(10) Uani 1 1 d .
O27 O 0.68324(16) -0.0950(2) 0.14774(11) 0.1258(14) Uani 1 1 d .
C37 C 0.2488(3) 0.1175(4) 0.39993(19) 0.210(4) Uani 1 1 d D
C38 C 0.4332(2) 0.0670(3) 0.38248(14) 0.1101(18) Uani 1 1 d .
C39 C 0.4749(2) -0.0142(3) 0.38094(13) 0.1062(18) Uani 1 1 d .
H39A H 0.4658 -0.0694 0.3981 0.127 Uiso 1 1 calc R
C40 C 0.5315(2) -0.0117(3) 0.35300(12) 0.0904(16) Uani 1 1 d .
C41 C 0.5430(2) 0.0714(3) 0.32595(12) 0.0753(14) Uani 1 1 d .
C42 C 0.4971(2) 0.1514(3) 0.32753(12) 0.0830(15) Uani 1 1 d .
C43 C 0.4397(2) 0.1512(3) 0.35623(13) 0.1012(17) Uani 1 1 d .
H43A H 0.4083 0.2034 0.3576 0.121 Uiso 1 1 calc R
C44 C 0.5794(2) -0.1007(3) 0.35020(14) 0.0994(18) Uani 1 1 d .
C45 C 0.6328(2) -0.1020(3) 0.31743(15) 0.0980(18) Uani 1 1 d .
C46 C 0.6435(2) -0.0233(3) 0.29229(13) 0.0802(15) Uani 1 1 d .
C47 C 0.6034(2) 0.0691(3) 0.29482(12) 0.0733(14) Uani 1 1 d .
C48 C 0.7004(2) -0.0255(3) 0.25923(14) 0.0886(16) Uani 1 1 d .
H48A H 0.7309 0.0321 0.2634 0.106 Uiso 1 1 calc R
C49 C 0.7456(2) -0.1196(3) 0.26052(16) 0.111(2) Uani 1 1 d .
H49A H 0.7872 -0.1152 0.2810 0.134 Uiso 1 1 calc R
C50 C 0.6732(3) -0.1975(3) 0.31247(16) 0.112(2) Uani 1 1 d .
H50A H 0.6379 -0.2498 0.3131 0.135 Uiso 1 1 calc R
C51 C 0.7632(2) -0.1311(4) 0.21261(17) 0.132(2) Uani 1 1 d .
H51A H 0.8065 -0.0968 0.2065 0.158 Uiso 1 1 calc R
H51B H 0.7687 -0.1999 0.2051 0.158 Uiso 1 1 calc R
C52 C 0.7028(2) -0.0879(3) 0.18670(17) 0.1058(19) Uani 1 1 d .
C53 C 0.4558(2) 0.3047(3) 0.29692(14) 0.1047(18) Uani 1 1 d .
H53A H 0.4721 0.3562 0.2780 0.157 Uiso 1 1 calc R
H53B H 0.4462 0.3311 0.3259 0.157 Uiso 1 1 calc R
H53C H 0.4134 0.2768 0.2837 0.157 Uiso 1 1 calc R
C54 C 0.7255(3) -0.2173(4) 0.35284(17) 0.156(3) Uani 1 1 d .
H54A H 0.7587 -0.2667 0.3448 0.235 Uiso 1 1 calc R
H54B H 0.6998 -0.2395 0.3780 0.235 Uiso 1 1 calc R
H54C H 0.7502 -0.1579 0.3607 0.235 Uiso 1 1 calc R
S4 S -0.09035(14) 0.85805(19) 0.47560(7) 0.2750(14) Uani 1 1 d D
F10 F -0.02112(16) 0.7188(3) 0.51114(11) 0.214(2) Uani 1 1 d D
F11 F -0.1286(2) 0.7426(3) 0.52523(17) 0.474(3) Uani 1 1 d D
F12 F -0.0522(2) 0.8464(3) 0.55421(10) 0.248(2) Uani 1 1 d D
O28 O -0.15047(18) 0.9186(4) 0.48782(12) 0.261(2) Uani 1 1 d D
O29 O -0.1158(2) 0.7861(3) 0.43807(11) 0.1555(17) Uani 1 1 d .
O30 O -0.00533(17) 0.8954(3) 0.47807(12) 0.1725(17) Uani 1 1 d .
O31 O 0.06290(14) 0.8579(2) 0.32567(9) 0.1049(11) Uani 1 1 d .
O32 O 0.18645(13) 0.7781(2) 0.31375(8) 0.0899(10) Uani 1 1 d .
O33 O 0.23149(17) 0.7437(3) 0.49048(9) 0.1411(16) Uani 1 1 d .
O34 O 0.39706(13) 0.6974(2) 0.40479(9) 0.0961(11) Uani 1 1 d .
O35 O 0.34083(14) 0.7823(2) 0.31696(8) 0.0869(10) Uani 1 1 d .
O36 O 0.44400(16) 0.8352(2) 0.29249(9) 0.1103(12) Uani 1 1 d .
C55 C -0.05748(16) 0.7960(2) 0.51590(9) 0.0687(13) Uani 1 1 d DU
C56 C 0.0414(2) 0.8563(4) 0.44609(16) 0.120(2) Uani 1 1 d .
C57 C 0.0251(2) 0.8750(3) 0.40093(14) 0.1089(19) Uani 1 1 d .
H57A H -0.0168 0.9059 0.3918 0.131 Uiso 1 1 calc R
C58 C 0.0739(2) 0.8456(3) 0.37010(14) 0.0888(16) Uani 1 1 d .
C59 C 0.1384(2) 0.8028(3) 0.38527(13) 0.0841(15) Uani 1 1 d .
C60 C 0.1507(2) 0.7908(3) 0.43143(14) 0.0906(16) Uani 1 1 d .
C61 C 0.1030(2) 0.8195(4) 0.46319(15) 0.1127(19) Uani 1 1 d .
H61A H 0.1128 0.8138 0.4939 0.135 Uiso 1 1 calc R
C62 C 0.1940(2) 0.7708(3) 0.35429(13) 0.0785(14) Uani 1 1 d .
C63 C 0.2606(2) 0.7298(3) 0.37373(13) 0.0813(15) Uani 1 1 d .
C64 C 0.2730(2) 0.7214(3) 0.41813(13) 0.0871(16) Uani 1 1 d .
C65 C 0.2191(2) 0.7499(3) 0.44975(14) 0.0997(18) Uani 1 1 d .
C66 C 0.3445(2) 0.6858(4) 0.43767(15) 0.1078(19) Uani 1 1 d .
H66A H 0.3576 0.7299 0.4626 0.129 Uiso 1 1 calc R
C67 C 0.37965(19) 0.6506(3) 0.36307(13) 0.0839(15) Uani 1 1 d .
H67A H 0.3745 0.5795 0.3664 0.101 Uiso 1 1 calc R
C68 C 0.31394(19) 0.6974(3) 0.34123(12) 0.0732(14) Uani 1 1 d .
H68A H 0.2919 0.6513 0.3197 0.088 Uiso 1 1 calc R
C69 C 0.4366(2) 0.6768(3) 0.33206(14) 0.0959(17) Uani 1 1 d .
H69A H 0.4411 0.6274 0.3089 0.115 Uiso 1 1 calc R
H69B H 0.4817 0.6842 0.3483 0.115 Uiso 1 1 calc R
C70 C 0.4116(2) 0.7736(3) 0.31213(14) 0.0944(17) Uani 1 1 d .
C71 C 0.0027(2) 0.9157(3) 0.31137(15) 0.120(2) Uani 1 1 d .
H71A H 0.0001 0.9193 0.2792 0.180 Uiso 1 1 calc R
H71B H 0.0073 0.9806 0.3236 0.180 Uiso 1 1 calc R
H71C H -0.0395 0.8857 0.3217 0.180 Uiso 1 1 calc R
C72 C 0.3413(3) 0.5814(4) 0.45735(16) 0.148(2) Uani 1 1 d .
H72A H 0.3870 0.5635 0.4697 0.222 Uiso 1 1 calc R
H72B H 0.3274 0.5360 0.4340 0.222 Uiso 1 1 calc R
H72C H 0.3076 0.5797 0.4805 0.222 Uiso 1 1 calc R

loop_
_atom_site_aniso_label
_atom_site_aniso_U_11
_atom_site_aniso_U_22
_atom_site_aniso_U_33
_atom_site_aniso_U_23
_atom_site_aniso_U_13
_atom_site_aniso_U_12
S1 0.1166(10) 0.1551(13) 0.0856(8) -0.0100(9) 0.0234(8) 0.0079(10)
F1 0.195(3) 0.322(4) 0.197(3) -0.089(3) -0.009(3) 0.140(3)
F2 0.165(3) 0.272(4) 0.132(2) -0.062(3) -0.022(2) 0.056(3)
F3 0.135(2) 0.299(5) 0.318(5) 0.021(4) 0.083(3) -0.051(3)
O1 0.106(2) 0.120(2) 0.0920(19) 0.0123(19) 0.0245(17) 0.019(2)
O2 0.206(3) 0.115(3) 0.175(3) 0.021(3) 0.081(3) 0.008(3)
O3 0.198(4) 0.285(5) 0.0596(19) -0.024(3) 0.012(2) 0.028(4)
O4 0.0785(18) 0.141(3) 0.0677(16) -0.0139(18) 0.0035(15) -0.0036(19)
O5 0.0719(17) 0.111(2) 0.0806(17) -0.0065(17) 0.0049(15) -0.0086(18)
O6 0.0727(17) 0.133(3) 0.126(2) -0.023(2) 0.0258(17) -0.0290(19)
O7 0.0716(17) 0.125(2) 0.0867(18) -0.0085(19) -0.0029(16) 0.0099(18)
O8 0.0802(17) 0.089(2) 0.0791(16) 0.0013(16) 0.0169(15) 0.0074(16)
O9 0.123(2) 0.130(3) 0.106(2) 0.024(2) 0.016(2) 0.008(2)
C1 0.120(4) 0.271(8) 0.082(3) -0.039(5) 0.013(3) -0.016(5)
C2 0.085(3) 0.105(3) 0.082(3) 0.012(3) 0.037(2) 0.019(3)
C3 0.084(3) 0.134(4) 0.069(3) 0.002(3) 0.005(2) 0.018(3)
C4 0.071(3) 0.087(3) 0.085(3) 0.017(3) 0.010(2) 0.018(3)
C5 0.073(2) 0.094(3) 0.062(2) 0.006(2) 0.018(2) 0.012(2)
C6 0.073(2) 0.089(3) 0.076(3) 0.011(2) 0.013(2) 0.012(3)
C7 0.091(3) 0.098(3) 0.089(3) 0.001(3) 0.017(3) -0.003(3)
C8 0.071(2) 0.079(3) 0.078(3) -0.009(2) 0.007(2) 0.017(2)
C9 0.074(2) 0.073(3) 0.070(2) -0.008(2) 0.012(2) 0.009(2)
C10 0.068(2) 0.089(3) 0.072(3) -0.005(2) 0.003(2) -0.004(2)
C11 0.078(3) 0.094(3) 0.098(3) -0.003(3) 0.015(3) 0.011(3)
C12 0.067(2) 0.088(3) 0.077(3) -0.005(3) -0.003(2) 0.001(3)
C13 0.078(3) 0.091(3) 0.089(3) -0.017(3) 0.008(2) 0.004(3)
C14 0.069(3) 0.124(4) 0.097(3) -0.023(3) 0.007(3) 0.000(3)
C15 0.095(3) 0.117(4) 0.077(3) -0.019(3) 0.003(3) 0.014(3)
C16 0.080(3) 0.117(4) 0.092(3) 0.012(3) 0.021(3) 0.020(3)
C17 0.093(3) 0.229(6) 0.072(3) -0.035(4) 0.001(3) -0.015(4)
C18 0.090(3) 0.119(4) 0.158(4) -0.041(4) 0.007(3) -0.028(3)
S2 0.2266(15) 0.2050(15) 0.1218(10) -0.0681(11) 0.0852(10) -0.1123(13)
F4 0.134(3) 0.322(5) 0.322(5) -0.030(5) 0.007(3) 0.042(3)
F5 0.234(3) 0.129(2) 0.0976(18) 0.0017(19) 0.029(2) 0.015(2)
F6 0.247(3) 0.171(3) 0.167(3) 0.017(2) 0.063(3) -0.063(3)
O10 0.123(2) 0.245(4) 0.299(4) -0.070(4) 0.103(3) 0.044(3)
O11 0.273(4) 0.181(3) 0.113(2) -0.002(3) 0.071(3) -0.116(3)
O12 0.272(4) 0.353(6) 0.095(2) -0.040(3) 0.044(3) -0.149(4)
O13 0.108(2) 0.088(2) 0.0817(17) 0.0262(17) 0.0161(16) 0.0167(18)
O14 0.0969(19) 0.0825(19) 0.0894(18) 0.0144(17) 0.0220(16) 0.0228(17)
O15 0.126(2) 0.101(2) 0.145(3) 0.002(2) 0.035(2) 0.038(2)
O16 0.120(2) 0.0613(18) 0.0969(19) -0.0039(16) 0.0158(18) -0.0063(18)
O17 0.0763(17) 0.087(2) 0.0860(18) 0.0057(17) 0.0044(15) 0.0027(17)
O18 0.096(2) 0.134(3) 0.146(3) 0.004(2) 0.019(2) -0.028(2)
C19 0.110(4) 0.173(5) 0.118(4) 0.022(4) 0.034(3) -0.004(4)
C20 0.135(4) 0.111(4) 0.117(3) 0.022(3) 0.071(3) 0.024(3)
C21 0.112(3) 0.080(3) 0.104(3) 0.010(3) 0.042(3) 0.003(3)
C22 0.073(3) 0.079(3) 0.075(3) -0.011(2) 0.001(2) -0.002(2)
C23 0.073(2) 0.070(3) 0.065(2) 0.004(2) 0.007(2) -0.007(2)
C24 0.074(2) 0.078(3) 0.081(3) 0.004(2) 0.018(2) 0.005(2)
C25 0.118(3) 0.095(4) 0.123(4) 0.006(3) 0.044(3) 0.018(3)
C26 0.074(2) 0.071(3) 0.062(2) 0.002(2) -0.002(2) -0.009(2)
C27 0.072(2) 0.063(3) 0.069(2) 0.001(2) 0.008(2) -0.006(2)
C28 0.083(3) 0.061(3) 0.081(3) 0.004(2) -0.001(2) 0.009(2)
C29 0.086(3) 0.088(3) 0.095(3) -0.003(3) 0.020(3) 0.006(3)
C30 0.086(3) 0.059(3) 0.075(3) 0.005(2) -0.005(2) -0.001(2)
C31 0.088(3) 0.080(3) 0.073(2) 0.017(2) 0.005(2) -0.008(3)
C32 0.113(3) 0.061(3) 0.085(3) -0.005(3) 0.001(3) -0.003(3)
C33 0.126(4) 0.081(3) 0.089(3) 0.018(3) 0.009(3) -0.009(3)
C34 0.101(3) 0.075(3) 0.116(3) 0.004(3) 0.020(3) -0.010(3)
C35 0.126(4) 0.102(4) 0.110(3) 0.018(3) -0.021(3) 0.032(3)
C36 0.142(4) 0.108(4) 0.101(3) 0.044(3) 0.018(3) 0.028(3)
S3 0.1482(11) 0.1470(13) 0.1191(10) -0.0241(10) 0.0515(9) -0.0459(11)
F7 0.170(3) 0.249(4) 0.588(7) 0.197(5) 0.094(4) 0.023(3)
F8 0.142(3) 0.298(5) 0.336(5) -0.036(4) 0.041(3) 0.026(3)
F9 0.234(4) 0.316(4) 0.599(6) -0.322(4) 0.166(4) -0.072(4)
O19 0.172(3) 0.192(4) 0.138(3) -0.071(3) 0.038(3) -0.049(3)
O20 0.302(4) 0.324(5) 0.127(3) 0.048(3) 0.050(3) -0.177(4)
O21 0.129(2) 0.197(3) 0.114(2) -0.047(2) 0.0566(19) -0.073(2)
O22 0.0821(18) 0.0827(19) 0.0993(19) 0.0031(17) 0.0153(16) 0.0142(17)
O23 0.0929(19) 0.0728(19) 0.1043(19) 0.0189(17) 0.0229(17) 0.0100(17)
O24 0.158(3) 0.129(3) 0.133(2) 0.063(2) -0.003(2) -0.025(3)
O25 0.115(2) 0.076(2) 0.163(3) 0.007(2) -0.018(2) 0.002(2)
O26 0.0845(17) 0.0718(18) 0.115(2) -0.0022(18) 0.0305(16) 0.0046(17)
O27 0.122(2) 0.110(3) 0.148(3) -0.020(2) 0.038(2) -0.003(2)
C37 0.162(6) 0.170(6) 0.304(8) -0.071(6) 0.072(6) -0.005(6)
C38 0.121(3) 0.118(4) 0.093(3) -0.038(3) 0.031(3) -0.051(3)
C39 0.153(4) 0.094(3) 0.072(3) -0.010(3) 0.021(3) -0.039(3)
C40 0.097(3) 0.105(3) 0.070(3) -0.001(3) 0.013(2) -0.036(3)
C41 0.079(3) 0.075(3) 0.073(2) -0.008(2) 0.000(2) -0.010(2)
C42 0.085(3) 0.094(3) 0.070(3) 0.001(3) 0.011(2) -0.023(3)
C43 0.108(3) 0.095(3) 0.102(3) -0.016(3) 0.026(3) -0.021(3)
C44 0.118(4) 0.085(3) 0.091(3) 0.013(3) -0.037(3) -0.011(3)
C45 0.088(3) 0.096(3) 0.109(3) 0.006(3) -0.002(3) -0.012(3)
C46 0.086(3) 0.059(3) 0.095(3) 0.001(2) -0.010(3) -0.019(2)
C47 0.082(3) 0.072(3) 0.066(2) 0.000(2) 0.002(2) -0.006(3)
C48 0.077(3) 0.066(3) 0.123(3) 0.001(3) 0.011(3) -0.002(3)
C49 0.084(3) 0.073(3) 0.176(5) 0.000(3) -0.012(3) -0.002(3)
C50 0.126(4) 0.059(3) 0.149(4) 0.024(3) -0.025(4) -0.011(3)
C51 0.081(3) 0.089(4) 0.227(6) -0.025(4) 0.023(4) 0.001(3)
C52 0.079(3) 0.088(3) 0.152(4) -0.004(3) 0.028(3) -0.017(3)
C53 0.099(3) 0.095(3) 0.120(4) -0.018(3) 0.011(3) 0.025(3)
C54 0.145(4) 0.113(4) 0.206(5) 0.055(4) -0.061(4) 0.014(4)
S4 0.343(3) 0.273(3) 0.215(2) -0.001(2) 0.097(2) 0.049(3)
F10 0.149(3) 0.331(5) 0.164(3) 0.058(3) 0.027(2) 0.037(3)
F11 0.606(6) 0.263(6) 0.590(6) 0.060(5) 0.477(4) 0.021(5)
F12 0.230(4) 0.327(5) 0.187(3) -0.020(4) -0.001(3) -0.053(4)
O28 0.233(3) 0.417(6) 0.140(3) 0.024(3) 0.080(3) 0.225(3)
O29 0.200(4) 0.149(3) 0.115(2) -0.038(2) -0.024(3) 0.018(3)
O30 0.098(2) 0.208(4) 0.214(3) -0.109(3) 0.027(3) -0.006(3)
O31 0.095(2) 0.113(2) 0.107(2) 0.000(2) 0.0117(18) 0.0348(19)
O32 0.0837(18) 0.106(2) 0.0807(17) -0.0087(18) 0.0083(16) 0.0197(18)
O33 0.123(2) 0.227(4) 0.0747(19) 0.014(2) 0.0147(19) -0.012(3)
O34 0.0738(18) 0.123(2) 0.0905(19) 0.0050(19) -0.0087(16) -0.0022(19)
O35 0.0958(19) 0.087(2) 0.0781(17) 0.0058(17) 0.0099(16) 0.0186(18)
O36 0.120(2) 0.113(2) 0.099(2) 0.008(2) 0.0248(19) -0.007(2)
C55 0.061(2) 0.116(3) 0.0283(17) -0.011(2) -0.0084(16) 0.039(2)
C56 0.093(3) 0.131(4) 0.139(4) -0.038(3) 0.049(3) 0.005(3)
C57 0.097(3) 0.119(4) 0.113(3) -0.021(3) 0.034(3) 0.013(3)
C58 0.085(3) 0.075(3) 0.107(3) -0.015(3) 0.019(3) 0.001(3)
C59 0.088(3) 0.084(3) 0.080(3) -0.016(3) 0.010(2) -0.001(3)
C60 0.071(3) 0.107(3) 0.095(3) -0.015(3) 0.008(2) -0.009(3)
C61 0.110(3) 0.138(4) 0.093(3) -0.022(3) 0.035(3) -0.014(4)
C62 0.095(3) 0.061(3) 0.080(3) -0.005(2) 0.017(2) 0.008(3)
C63 0.081(3) 0.072(3) 0.092(3) 0.000(3) 0.007(2) 0.006(3)
C64 0.087(3) 0.089(3) 0.086(3) 0.015(3) 0.000(3) -0.012(3)
C65 0.103(3) 0.109(4) 0.089(3) 0.000(3) 0.024(3) -0.019(3)
C66 0.084(3) 0.132(4) 0.107(3) 0.011(3) -0.001(3) 0.005(3)
C67 0.074(3) 0.084(3) 0.094(3) -0.008(3) -0.003(2) 0.000(3)
C68 0.075(3) 0.067(3) 0.077(3) -0.004(2) 0.000(2) 0.002(2)
C69 0.084(3) 0.096(3) 0.108(3) -0.009(3) 0.006(3) 0.014(3)
C70 0.093(3) 0.098(3) 0.092(3) -0.034(3) 0.015(3) -0.001(3)
C71 0.111(3) 0.123(4) 0.126(4) 0.005(3) 0.008(3) 0.056(3)
C72 0.121(4) 0.162(4) 0.160(4) 0.100(4) -0.009(4) 0.003(4)

loop_
_atom_type_symbol
_atom_type_description
_atom_type_scat_dispersion_real
_atom_type_scat_dispersion_imag
_atom_type_scat_source
C C 0.0033 0.0016 'International Tables Vol C Tables 4.2.6.8 and 6.1.1.4'
H H 0.0000 0.0000 'International Tables Vol C Tables 4.2.6.8 and 6.1.1.4'
O O 0.0106 0.0060 'International Tables Vol C Tables 4.2.6.8 and 6.1.1.4'
F F 0.0171 0.0103 'International Tables Vol C Tables 4.2.6.8 and 6.1.1.4'
S S 0.1246 0.1234 'International Tables Vol C Tables 4.2.6.8 and 6.1.1.4'

loop_
_geom_angle_atom_site_label_1
_geom_angle_atom_site_label_2
_geom_angle_atom_site_label_3
_geom_angle
O3 S1 O2 123.7(3)
O3 S1 O1 108.3(2)
O2 S1 O1 112.16(19)
O3 S1 C1 106.2(2)
O2 S1 C1 106.7(3)
O1 S1 C1 95.9(3)
C2 O1 S1 120.4(3)
C4 O4 C17 118.6(3)
C13 O7 C14 113.4(3)
C16 O8 C12 109.8(3)
F2 C1 F3 112.9(5)
F2 C1 F1 105.7(4)
F3 C1 F1 106.6(4)
F2 C1 S1 112.7(3)
F3 C1 S1 111.9(4)
F1 C1 S1 106.4(4)
C7 C2 C3 125.5(4)
C7 C2 O1 118.5(4)
C3 C2 O1 116.0(3)
C2 C3 C4 116.0(4)
C2 C3 H3A 122.0
C4 C3 H3A 122.0
O4 C4 C3 120.5(4)
O4 C4 C5 117.9(3)
C3 C4 C5 121.5(4)
C4 C5 C6 118.4(3)
C4 C5 C8 123.1(3)
C6 C5 C8 118.5(3)
C7 C6 C5 121.6(4)
C7 C6 C11 117.4(4)
C5 C6 C11 120.9(3)
C2 C7 C6 116.9(4)
C2 C7 H7A 121.5
C6 C7 H7A 121.5
O5 C8 C5 123.2(3)
O5 C8 C9 117.8(3)
C5 C8 C9 118.9(3)
C10 C9 C8 122.5(3)
C10 C9 C12 121.0(3)
C8 C9 C12 116.5(3)
C9 C10 C11 119.4(3)
C9 C10 C14 121.9(3)
C11 C10 C14 118.6(3)
O6 C11 C10 120.2(4)
O6 C11 C6 120.3(4)
C10 C11 C6 119.5(3)
O8 C12 C9 110.5(3)
O8 C12 C13 104.8(3)
C9 C12 C13 113.2(3)
O8 C12 H12A 109.4
C9 C12 H12A 109.4
C13 C12 H12A 109.4
O7 C13 C15 107.7(3)
O7 C13 C12 110.2(3)
C15 C13 C12 102.1(3)
O7 C13 H13A 112.1
C15 C13 H13A 112.1
C12 C13 H13A 112.1
O7 C14 C10 110.3(3)
O7 C14 C18 112.0(3)
C10 C14 C18 114.3(4)
O7 C14 H14A 106.6
C10 C14 H14A 106.6
C18 C14 H14A 106.6
C13 C15 C16 103.6(3)
C13 C15 H15A 111.0
C16 C15 H15A 111.0
C13 C15 H15B 111.0
C16 C15 H15B 111.0
H15A C15 H15B 109.0
O9 C16 O8 119.7(4)
O9 C16 C15 130.8(4)
O8 C16 C15 109.5(4)
O4 C17 H17A 109.5
O4 C17 H17B 109.5
H17A C17 H17B 109.5
O4 C17 H17C 109.5
H17A C17 H17C 109.5
H17B C17 H17C 109.5
C14 C18 H18A 109.5
C14 C18 H18B 109.5
H18A C18 H18B 109.5
C14 C18 H18C 109.5
H18A C18 H18C 109.5
H18B C18 H18C 109.5
O11 S2 O12 121.9(3)
O11 S2 O10 109.8(3)
O12 S2 O10 109.3(2)
O11 S2 C19 110.6(2)
O12 S2 C19 101.7(3)
O10 S2 C19 101.3(3)
C20 O10 S2 118.7(3)
C22 O13 C36 118.3(3)
C32 O16 C31 111.8(3)
C34 O17 C30 109.4(3)
F6 C19 F4 112.7(5)
F6 C19 F5 107.4(4)
F4 C19 F5 100.4(4)
F6 C19 S2 112.8(3)
F4 C19 S2 111.2(4)
F5 C19 S2 111.6(3)
C21 C20 C25 122.0(4)
C21 C20 O10 110.4(4)
C25 C20 O10 126.3(4)
C20 C21 C22 119.5(4)
C20 C21 H21A 120.2
C22 C21 H21A 120.2
O13 C22 C21 122.4(4)
O13 C22 C23 116.3(3)
C21 C22 C23 121.3(4)
C24 C23 C22 115.1(3)
C24 C23 C26 121.7(3)
C22 C23 C26 123.2(3)
C25 C24 C23 124.1(4)
C25 C24 C29 116.5(4)
C23 C24 C29 119.4(3)
C24 C25 C20 117.9(4)
C24 C25 H25A 121.1
C20 C25 H25A 121.1
O14 C26 C23 124.7(3)
O14 C26 C27 118.5(3)
C23 C26 C27 116.8(3)
C28 C27 C26 123.6(3)
C28 C27 C30 119.6(3)
C26 C27 C30 116.7(3)
C27 C28 C29 119.5(4)
C27 C28 C32 122.0(4)
C29 C28 C32 118.4(3)
O15 C29 C28 119.6(4)
O15 C29 C24 121.5(4)
C28 C29 C24 118.9(4)
O17 C30 C27 109.8(3)
O17 C30 C31 106.6(3)
C27 C30 C31 113.3(3)
O17 C30 H30A 109.0
C27 C30 H30A 109.0
C31 C30 H30A 109.0
O16 C31 C30 110.9(3)
O16 C31 C33 105.7(3)
C30 C31 C33 101.4(3)
O16 C31 H31A 112.7
C30 C31 H31A 112.7
C33 C31 H31A 112.7
O16 C32 C28 111.3(3)
O16 C32 C35 112.9(3)
C28 C32 C35 112.5(3)
O16 C32 H32A 106.5
C28 C32 H32A 106.5
C35 C32 H32A 106.5
C34 C33 C31 104.0(3)
C34 C33 H33A 111.0
C31 C33 H33A 111.0
C34 C33 H33B 111.0
C31 C33 H33B 111.0
H33A C33 H33B 109.0
O18 C34 O17 120.6(4)
O18 C34 C33 128.8(4)
O17 C34 C33 110.6(4)
C32 C35 H35A 109.5
C32 C35 H35B 109.5
H35A C35 H35B 109.5
C32 C35 H35C 109.5
H35A C35 H35C 109.5
H35B C35 H35C 109.5
O13 C36 H36A 109.5
O13 C36 H36B 109.5
H36A C36 H36B 109.5
O13 C36 H36C 109.5
H36A C36 H36C 109.5
H36B C36 H36C 109.5
O20 S3 O19 123.3(3)
O20 S3 O21 108.8(2)
O19 S3 O21 112.4(2)
O20 S3 C37 102.3(3)
O19 S3 C37 107.2(3)
O21 S3 C37 99.6(2)
C38 O21 S3 123.0(3)
C42 O22 C53 118.7(3)
C50 O25 C49 112.7(3)
C52 O26 C48 109.1(3)
F9 C37 F7 113.4(5)
F9 C37 F8 112.3(5)
F7 C37 F8 107.2(5)
F9 C37 S3 112.1(4)
F7 C37 S3 103.8(4)
F8 C37 S3 107.6(4)
C39 C38 C43 125.7(4)
C39 C38 O21 118.4(4)
C43 C38 O21 115.9(4)
C38 C39 C40 117.7(4)
C38 C39 H39A 121.1
C40 C39 H39A 121.1
C39 C40 C41 120.4(4)
C39 C40 C44 119.5(4)
C41 C40 C44 120.1(4)
C42 C41 C40 119.7(4)
C42 C41 C47 121.9(4)
C40 C41 C47 118.4(4)
O22 C42 C41 118.5(3)
O22 C42 C43 120.5(4)
C41 C42 C43 121.0(4)
C38 C43 C42 115.4(4)
C38 C43 H43A 122.3
C42 C43 H43A 122.3
O24 C44 C45 125.1(4)
O24 C44 C40 115.8(4)
C45 C44 C40 119.1(4)
C46 C45 C44 120.1(4)
C46 C45 C50 123.2(4)
C44 C45 C50 116.7(4)
C45 C46 C47 124.8(4)
C45 C46 C48 119.2(4)
C47 C46 C48 116.1(3)
O23 C47 C46 119.8(4)
O23 C47 C41 122.9(4)
C46 C47 C41 117.2(3)
O26 C48 C46 108.3(3)
O26 C48 C49 104.2(3)
C46 C48 C49 114.6(4)
O26 C48 H48A 109.8
C46 C48 H48A 109.8
C49 C48 H48A 109.8
O25 C49 C51 104.6(4)
O25 C49 C48 108.9(3)
C51 C49 C48 102.1(4)
O25 C49 H49A 113.4
C51 C49 H49A 113.4
C48 C49 H49A 113.4
O25 C50 C45 109.3(4)
O25 C50 C54 116.6(4)
C45 C50 C54 112.5(4)
O25 C50 H50A 105.9
C45 C50 H50A 105.9
C54 C50 H50A 105.9
C52 C51 C49 105.1(4)
C52 C51 H51A 110.7
C49 C51 H51A 110.7
C52 C51 H51B 110.7
C49 C51 H51B 110.7
H51A C51 H51B 108.8
O27 C52 O26 117.9(4)
O27 C52 C51 132.2(5)
O26 C52 C51 109.8(4)
O22 C53 H53A 109.5
O22 C53 H53B 109.5
H53A C53 H53B 109.5
O22 C53 H53C 109.5
H53A C53 H53C 109.5
H53B C53 H53C 109.5
C50 C54 H54A 109.5
C50 C54 H54B 109.5
H54A C54 H54B 109.5
C50 C54 H54C 109.5
H54A C54 H54C 109.5
H54B C54 H54C 109.5
O28 S4 O29 108.3(3)
O28 S4 C55 113.6(2)
O29 S4 C55 108.2(2)
O28 S4 O30 124.8(3)
O29 S4 O30 119.4(2)
C55 S4 O30 77.4(2)
C56 O30 S4 118.3(3)
C58 O31 C71 116.8(3)
C67 O34 C66 113.9(3)
C70 O35 C68 110.3(3)
F10 C55 F12 120.1(3)
F10 C55 F11 96.3(3)
F12 C55 F11 97.0(3)
F10 C55 S4 124.0(3)
F12 C55 S4 112.9(3)
F11 C55 S4 93.9(3)
C61 C56 C57 125.9(4)
C61 C56 O30 115.8(4)
C57 C56 O30 117.2(4)
C58 C57 C56 117.3(4)
C58 C57 H57A 121.3
C56 C57 H57A 121.3
O31 C58 C57 122.3(4)
O31 C58 C59 117.8(4)
C57 C58 C59 119.9(4)
C60 C59 C58 118.2(4)
C60 C59 C62 118.8(4)
C58 C59 C62 123.0(4)
C61 C60 C59 123.4(4)
C61 C60 C65 115.7(4)
C59 C60 C65 120.8(4)
C56 C61 C60 115.0(4)
C56 C61 H61A 122.5
C60 C61 H61A 122.5
O32 C62 C63 119.0(4)
O32 C62 C59 122.3(4)
C63 C62 C59 118.7(3)
C64 C63 C62 122.2(4)
C64 C63 C68 121.2(4)
C62 C63 C68 116.6(3)
C63 C64 C65 120.8(4)
C63 C64 C66 121.3(4)
C65 C64 C66 117.8(4)
O33 C65 C64 120.3(4)
O33 C65 C60 121.0(4)
C64 C65 C60 118.7(4)
O34 C66 C64 109.5(3)
O34 C66 C72 113.6(4)
C64 C66 C72 112.9(4)
O34 C66 H66A 106.8
C64 C66 H66A 106.8
C72 C66 H66A 106.8
O34 C67 C69 106.6(3)
O34 C67 C68 110.0(3)
C69 C67 C68 103.6(3)
O34 C67 H67A 112.0
C69 C67 H67A 112.0
C68 C67 H67A 112.0
O35 C68 C63 110.2(3)
O35 C68 C67 104.3(3)
C63 C68 C67 114.2(3)
O35 C68 H68A 109.3
C63 C68 H68A 109.3
C67 C68 H68A 109.3
C67 C69 C70 103.1(3)
C67 C69 H69A 111.1
C70 C69 H69A 111.1
C67 C69 H69B 111.1
C70 C69 H69B 111.1
H69A C69 H69B 109.1
O36 C70 O35 121.0(4)
O36 C70 C69 129.7(4)
O35 C70 C69 109.2(4)
O31 C71 H71A 109.5
O31 C71 H71B 109.5
H71A C71 H71B 109.5
O31 C71 H71C 109.5
H71A C71 H71C 109.5
H71B C71 H71C 109.5
C66 C72 H72A 109.5
C66 C72 H72B 109.5
H72A C72 H72B 109.5
C66 C72 H72C 109.5
H72A C72 H72C 109.5
H72B C72 H72C 109.5

loop_
_geom_bond_atom_site_label_1
_geom_bond_atom_site_label_2
_geom_bond_distance
S1 O3 1.386(3)
S1 O2 1.451(4)
S1 O1 1.588(3)
S1 C1 1.763(4)
F1 C1 1.379(7)
F2 C1 1.262(5)
F3 C1 1.263(7)
O1 C2 1.463(5)
O4 C4 1.369(5)
O4 C17 1.457(5)
O5 C8 1.237(4)
O6 C11 1.239(5)
O7 C13 1.424(4)
O7 C14 1.430(5)
O8 C16 1.359(5)
O8 C12 1.440(5)
O9 C16 1.195(5)
C2 C7 1.358(5)
C2 C3 1.381(5)
C3 C4 1.385(5)
C3 H3A 0.9300
C4 C5 1.393(5)
C5 C6 1.397(5)
C5 C8 1.479(5)
C6 C7 1.372(5)
C6 C11 1.484(5)
C7 H7A 0.9300
C8 C9 1.487(5)
C9 C10 1.343(5)
C9 C12 1.495(5)
C10 C11 1.474(5)
C10 C14 1.503(5)
C12 C13 1.529(5)
C12 H12A 0.9800
C13 C15 1.487(5)
C13 H13A 0.9800
C14 C18 1.517(6)
C14 H14A 0.9800
C15 C16 1.493(6)
C15 H15A 0.9700
C15 H15B 0.9700
C17 H17A 0.9600
C17 H17B 0.9600
C17 H17C 0.9600
C18 H18A 0.9600
C18 H18B 0.9600
C18 H18C 0.9600
S2 O11 1.419(4)
S2 O12 1.485(4)
S2 O10 1.515(3)
S2 C19 1.740(5)
F4 C19 1.289(6)
F5 C19 1.315(5)
F6 C19 1.285(6)
O10 C20 1.463(5)
O13 C22 1.353(5)
O13 C36 1.436(5)
O14 C26 1.221(4)
O15 C29 1.229(5)
O16 C32 1.407(5)
O16 C31 1.418(4)
O17 C34 1.362(5)
O17 C30 1.463(4)
O18 C34 1.197(5)
C20 C21 1.355(6)
C20 C25 1.383(6)
C21 C22 1.396(5)
C21 H21A 0.9300
C22 C23 1.434(5)
C23 C24 1.390(5)
C23 C26 1.456(5)
C24 C25 1.381(6)
C24 C29 1.487(6)
C25 H25A 0.9300
C26 C27 1.485(5)
C27 C28 1.334(5)
C27 C30 1.512(5)
C28 C29 1.485(5)
C28 C32 1.512(5)
C30 C31 1.527(5)
C30 H30A 0.9800
C31 C33 1.540(6)
C31 H31A 0.9800
C32 C35 1.537(6)
C32 H32A 0.9800
C33 C34 1.500(6)
C33 H33A 0.9700
C33 H33B 0.9700
C35 H35A 0.9600
C35 H35B 0.9600
C35 H35C 0.9600
C36 H36A 0.9600
C36 H36B 0.9600
C36 H36C 0.9600
S3 O20 1.413(4)
S3 O19 1.442(3)
S3 O21 1.565(3)
S3 C37 1.766(5)
F7 C37 1.319(6)
F8 C37 1.329(7)
F9 C37 1.250(7)
O21 C38 1.439(5)
O22 C42 1.340(5)
O22 C53 1.448(5)
O23 C47 1.210(4)
O24 C44 1.236(5)
O25 C50 1.409(6)
O25 C49 1.430(5)
O26 C52 1.372(5)
O26 C48 1.483(5)
O27 C52 1.209(6)
C38 C39 1.363(6)
C38 C43 1.397(6)
C39 C40 1.384(6)
C39 H39A 0.9300
C40 C41 1.413(5)
C40 C44 1.520(6)
C41 C42 1.397(6)
C41 C47 1.504(5)
C42 C43 1.413(6)
C43 H43A 0.9300
C44 C45 1.436(6)
C45 C46 1.329(6)
C45 C50 1.521(6)
C46 C47 1.474(5)
C46 C48 1.492(6)
C48 C49 1.542(6)
C48 H48A 0.9800
C49 C51 1.489(7)
C49 H49A 0.9800
C50 C54 1.552(6)
C50 H50A 0.9800
C51 C52 1.478(6)
C51 H51A 0.9700
C51 H51B 0.9700
C53 H53A 0.9600
C53 H53B 0.9600
C53 H53C 0.9600
C54 H54A 0.9600
C54 H54B 0.9600
C54 H54C 0.9600
S4 O28 1.465(4)
S4 O29 1.550(4)
S4 C55 1.578(3)
S4 O30 1.690(4)
F10 C55 1.269(4)
F11 C55 1.568(5)
F12 C55 1.334(4)
O30 C56 1.431(6)
O31 C58 1.344(5)
O31 C71 1.437(5)
O32 C62 1.216(4)
O33 C65 1.231(5)
O34 C67 1.425(5)
O34 C66 1.435(5)
O35 C70 1.361(5)
O35 C68 1.467(4)
O36 C70 1.206(5)
C56 C61 1.353(6)
C56 C57 1.393(6)
C57 C58 1.390(6)
C57 H57A 0.9300
C58 C59 1.413(6)
C59 C60 1.396(5)
C59 C62 1.494(5)
C60 C61 1.392(6)
C60 C65 1.494(6)
C61 H61A 0.9300
C62 C63 1.478(5)
C63 C64 1.341(5)
C63 C68 1.496(5)
C64 C65 1.471(6)
C64 C66 1.532(6)
C66 C72 1.542(7)
C66 H66A 0.9800
C67 C69 1.493(5)
C67 C68 1.523(5)
C67 H67A 0.9800
C68 H68A 0.9800
C69 C70 1.516(6)
C69 H69A 0.9700
C69 H69B 0.9700
C71 H71A 0.9600
C71 H71B 0.9600
C71 H71C 0.9600
C72 H72A 0.9600
C72 H72B 0.9600
C72 H72C 0.9600
